data_4309470
loop_
_publ_author_name
'Andrew P. Bassett'
'Rik Van Deun'
'Peter Nockemann'
'Peter B. Glover'
'Benson M. Kariuki'
'Kristof Van Hecke'
'Luc Van Meervelt'
'Zoe Pikramenou'

_publ_contact_author
;
Zoe Pikramenou,
School of Chemistry,
University of Birmingham,
Edgbaston, Birmingham, B15 2TT, UK
;
_publ_contact_author_email z.pikramenou@bham.ac.uk
_publ_section_title
;
Long-Lived Near-Infrared Luminescent Lanthanide Complexes of
Imidodiphosphinate "Shell" Ligands
;
_journal_name_full 'Inorganic Chemistry'
_journal_page_first 6140
_journal_page_last 6142
_journal_paper_doi 10.1021/ic0482436
_journal_volume 44
_journal_year 2005
_chemical_formula_moiety 'C72 H60 Er N3 O6 P6, 0.5(H2 O1)'
_chemical_formula_sum 'C72 H61 Er N3 O6.5 P6'
_chemical_formula_weight 1425.32
_chemical_name_systematic
;
 ?
;
_space_group_IT_number 148
_symmetry_cell_setting trigonal
_symmetry_space_group_name_Hall '-R 3'
_symmetry_space_group_name_H-M 'R -3 :H'
_atom_sites_solution_hydrogens geom
_atom_sites_solution_primary direct
_atom_sites_solution_secondary difmap
_audit_creation_method SHELXL-97
_cell_angle_alpha 90.00
_cell_angle_beta 90.00
_cell_angle_gamma 120.00
_cell_formula_units_Z 12
_cell_length_a 23.4085(2)
_cell_length_b 23.4085(2)
_cell_length_c 43.2339(6)
_cell_measurement_reflns_used 7631
_cell_measurement_temperature 296(2)
_cell_measurement_theta_max 70.83
_cell_measurement_theta_min 2.41
_cell_volume 20516.4(4)
_computing_cell_refinement SAINTPLUS
_computing_data_collection SMART
_computing_data_reduction SAINTPLUS
_computing_structure_refinement SHELXTL
_computing_structure_solution SHELXTL
_diffrn_ambient_temperature 296(2)
_diffrn_measured_fraction_theta_full 0.984
_diffrn_measured_fraction_theta_max 0.984
_diffrn_measurement_device_type 'Bruker Smart 6000 CCD'
_diffrn_measurement_method 'CCD Slices'
_diffrn_radiation_monochromator graphite
_diffrn_radiation_source 'fine-focus sealed tube'
_diffrn_radiation_type CuK\a
_diffrn_radiation_wavelength 1.54178
_diffrn_reflns_av_R_equivalents 0.0354
_diffrn_reflns_av_sigmaI/netI 0.0211
_diffrn_reflns_limit_h_max 27
_diffrn_reflns_limit_h_min -25
_diffrn_reflns_limit_k_max 28
_diffrn_reflns_limit_k_min -28
_diffrn_reflns_limit_l_max 52
_diffrn_reflns_limit_l_min -49
_diffrn_reflns_number 44491
_diffrn_reflns_theta_full 70.83
_diffrn_reflns_theta_max 70.83
_diffrn_reflns_theta_min 2.41
_exptl_absorpt_coefficient_mu 4.035
_exptl_absorpt_correction_T_max 0.4991
_exptl_absorpt_correction_T_min 0.4991
_exptl_absorpt_correction_type empirical
_exptl_absorpt_process_details 'Sadabs in SaintPlus'
_exptl_crystal_colour colourless
_exptl_crystal_density_diffrn 1.384
_exptl_crystal_density_method 'not measured'
_exptl_crystal_description block
_exptl_crystal_F_000 8688
_exptl_crystal_size_max 0.120
_exptl_crystal_size_mid 0.120
_exptl_crystal_size_min 0.120
_refine_diff_density_max 0.545
_refine_diff_density_min -0.572
_refine_diff_density_rms 0.054
_refine_ls_extinction_method none
_refine_ls_goodness_of_fit_ref 1.029
_refine_ls_hydrogen_treatment constr
_refine_ls_matrix_type full
_refine_ls_number_parameters 536
_refine_ls_number_reflns 8654
_refine_ls_number_restraints 0
_refine_ls_restrained_S_all 1.029
_refine_ls_R_factor_all 0.0337
_refine_ls_R_factor_gt 0.0283
_refine_ls_shift/su_max 0.001
_refine_ls_shift/su_mean 0.000
_refine_ls_structure_factor_coef Fsqd
_refine_ls_weighting_details 'calc w=1/[\s^2^(Fo^2^)+(0.0447P)^2^+25.7116P] where P=(Fo^2^+2Fc^2^)/3'
_refine_ls_weighting_scheme calc
_refine_ls_wR_factor_gt 0.0755
_refine_ls_wR_factor_ref 0.0800
_reflns_number_gt 7631
_reflns_number_total 8654
_reflns_threshold_expression >2sigma(I)
_cod_data_source_file ic0482436si20041214_032630.cif
_cod_data_source_block aber
_cod_depositor_comments
;
The following automatic conversions were performed:
'_symmetry_cell_setting' value 'Trigonal' changed to 'trigonal' according
to '/home/saulius/struct/CIF-dictionaries/cif_core.dic' dictionary named
'cif_core.dic' version 2.4.1 from
2010-06-29.

'_exptl_absorpt_correction_type' value 'Empirical' changed to
'empirical' according to
'/home/saulius/struct/CIF-dictionaries/cif_core.dic' dictionary named
'cif_core.dic' version 2.4.1 from 2010-06-29.

Automatic conversion script
Id: cif_fix_enum 1527 2010-12-29 10:47:43Z saulius 
;
_cod_original_sg_symbol_H-M 'R -3'
_cod_original_formula_sum 'C72 H61 Er N3 O6.50 P6'
_cod_database_code 4309470

loop_
_symmetry_equiv_pos_as_xyz
'x, y, z'
'-y, x-y, z'
'-x+y, -x, z'
'x+2/3, y+1/3, z+1/3'
'-y+2/3, x-y+1/3, z+1/3'
'-x+y+2/3, -x+1/3, z+1/3'
'x+1/3, y+2/3, z+2/3'
'-y+1/3, x-y+2/3, z+2/3'
'-x+y+1/3, -x+2/3, z+2/3'
'-x, -y, -z'
'y, -x+y, -z'
'x-y, x, -z'
'-x+2/3, -y+1/3, -z+1/3'
'y+2/3, -x+y+1/3, -z+1/3'
'x-y+2/3, x+1/3, -z+1/3'
'-x+1/3, -y+2/3, -z+2/3'
'y+1/3, -x+y+2/3, -z+2/3'
'x-y+1/3, x+2/3, -z+2/3'

loop_
_atom_site_label
_atom_site_type_symbol
_atom_site_fract_x
_atom_site_fract_y
_atom_site_fract_z
_atom_site_U_iso_or_equiv
_atom_site_adp_type
_atom_site_occupancy
_atom_site_symmetry_multiplicity
_atom_site_calc_flag
_atom_site_refinement_flags
_atom_site_disorder_assembly
_atom_site_disorder_group
C1 C 0.30616(13) 0.46736(12) 0.00816(6) 0.0482(6) Uani 1 1 d . . .
C2 C 0.36925(16) 0.49892(17) -0.00397(8) 0.0676(8) Uani 1 1 d . . .
H2 H 0.3924 0.5446 -0.0060 0.081 Uiso 1 1 calc R . .
C3 C 0.3978(2) 0.4620(2) -0.01303(10) 0.0928(12) Uani 1 1 d . . .
H3 H 0.4403 0.4831 -0.0211 0.111 Uiso 1 1 calc R . .
C4 C 0.3641(3) 0.3951(3) -0.01023(11) 0.1039(15) Uani 1 1 d . . .
H4 H 0.3834 0.3708 -0.0167 0.125 Uiso 1 1 calc R . .
C5 C 0.3021(3) 0.3638(2) 0.00198(11) 0.1039(14) Uani 1 1 d . . .
H5 H 0.2793 0.3181 0.0040 0.125 Uiso 1 1 calc R . .
C6 C 0.27280(19) 0.39971(15) 0.01135(8) 0.0744(9) Uani 1 1 d . . .
H6 H 0.2306 0.3782 0.0198 0.089 Uiso 1 1 calc R . .
C7 C 0.22183(12) 0.51508(11) -0.01396(5) 0.0442(5) Uani 1 1 d . . .
C8 C 0.25390(15) 0.55506(16) -0.03891(7) 0.0627(7) Uani 1 1 d . . .
H8 H 0.2994 0.5825 -0.0384 0.075 Uiso 1 1 calc R . .
C9 C 0.2185(2) 0.5545(2) -0.06467(7) 0.0811(10) Uani 1 1 d . . .
H9 H 0.2405 0.5813 -0.0815 0.097 Uiso 1 1 calc R . .
C10 C 0.1516(2) 0.5148(2) -0.06555(8) 0.0811(10) Uani 1 1 d . . .
H10 H 0.1281 0.5143 -0.0830 0.097 Uiso 1 1 calc R . .
C11 C 0.11922(18) 0.47562(19) -0.04073(9) 0.0800(10) Uani 1 1 d . . .
H11 H 0.0736 0.4489 -0.0412 0.096 Uiso 1 1 calc R . .
C12 C 0.15417(15) 0.47563(15) -0.01494(7) 0.0633(7) Uani 1 1 d . . .
H12 H 0.1319 0.4488 0.0018 0.076 Uiso 1 1 calc R . .
C13 C 0.13177(13) 0.49134(15) 0.08545(6) 0.0543(6) Uani 1 1 d . . .
C14 C 0.11589(18) 0.5389(2) 0.07753(10) 0.0912(12) Uani 1 1 d . . .
H14 H 0.1484 0.5794 0.0699 0.109 Uiso 1 1 calc R . .
C15 C 0.0519(2) 0.5268(3) 0.08085(13) 0.1259(19) Uani 1 1 d . . .
H15 H 0.0415 0.5591 0.0757 0.151 Uiso 1 1 calc R . .
C16 C 0.0045(2) 0.4670(3) 0.09173(11) 0.1108(16) Uani 1 1 d . . .
H16 H -0.0386 0.4586 0.0937 0.133 Uiso 1 1 calc R . .
C17 C 0.01882(16) 0.4204(2) 0.09958(9) 0.0913(13) Uani 1 1 d . . .
H17 H -0.0143 0.3800 0.1070 0.110 Uiso 1 1 calc R . .
C18 C 0.08299(14) 0.43175(16) 0.09665(7) 0.0663(8) Uani 1 1 d . . .
H18 H 0.0928 0.3992 0.1023 0.080 Uiso 1 1 calc R . .
C19 C 0.23516(12) 0.46675(14) 0.10853(6) 0.0581(7) Uani 1 1 d . . .
C20 C 0.22761(17) 0.4751(2) 0.13943(7) 0.0878(11) Uani 1 1 d . . .
H20 H 0.2102 0.5013 0.1457 0.105 Uiso 1 1 calc R . .
C21 C 0.2470(2) 0.4431(3) 0.16177(9) 0.1008(14) Uani 1 1 d . . .
H21 H 0.2412 0.4473 0.1828 0.121 Uiso 1 1 calc R . .
C22 C 0.2734(2) 0.4069(2) 0.15230(12) 0.1106(17) Uani 1 1 d . . .
H22 H 0.2866 0.3869 0.1671 0.133 Uiso 1 1 calc R . .
C23 C 0.2817(2) 0.3983(2) 0.12220(12) 0.1128(16) Uani 1 1 d . . .
H23 H 0.3003 0.3729 0.1163 0.135 Uiso 1 1 calc R . .
C24 C 0.26194(19) 0.42794(17) 0.10010(9) 0.0815(10) Uani 1 1 d . . .
H24 H 0.2668 0.4216 0.0792 0.098 Uiso 1 1 calc R . .
C25 C 0.18261(12) 0.16966(11) 0.18791(6) 0.0451(5) Uani 1 1 d . . .
C26 C 0.16506(15) 0.15507(15) 0.21851(7) 0.0647(7) Uani 1 1 d . . .
H26 H 0.1209 0.1361 0.2242 0.078 Uiso 1 1 calc R . .
C27 C 0.21242(19) 0.16838(17) 0.24100(8) 0.0798(10) Uani 1 1 d . . .
H27 H 0.2000 0.1585 0.2616 0.096 Uiso 1 1 calc R . .
C28 C 0.27694(18) 0.19579(16) 0.23297(9) 0.0786(10) Uani 1 1 d . . .
H28 H 0.3085 0.2045 0.2481 0.094 Uiso 1 1 calc R . .
C29 C 0.29557(16) 0.21053(19) 0.20277(9) 0.0830(10) Uani 1 1 d . . .
H29 H 0.3398 0.2293 0.1973 0.100 Uiso 1 1 calc R . .
C30 C 0.24830(14) 0.19738(16) 0.18020(8) 0.0673(8) Uani 1 1 d . . .
H30 H 0.2612 0.2074 0.1596 0.081 Uiso 1 1 calc R . .
C31 C 0.07908(11) 0.19581(11) 0.16940(6) 0.0445(5) Uani 1 1 d . . .
C32 C 0.11025(16) 0.26315(14) 0.16569(10) 0.0819(11) Uani 1 1 d . . .
H32 H 0.1531 0.2858 0.1581 0.098 Uiso 1 1 calc R . .
C33 C 0.0782(2) 0.29751(18) 0.17320(12) 0.1006(14) Uani 1 1 d . . .
H33 H 0.0995 0.3430 0.1705 0.121 Uiso 1 1 calc R . .
C34 C 0.01540(18) 0.26486(18) 0.18463(10) 0.0829(10) Uani 1 1 d . . .
H34 H -0.0057 0.2882 0.1901 0.100 Uiso 1 1 calc R . .
C35 C -0.01624(16) 0.19824(17) 0.18803(9) 0.0770(9) Uani 1 1 d . . .
H35 H -0.0593 0.1759 0.1954 0.092 Uiso 1 1 calc R . .
C36 C 0.01531(14) 0.16333(14) 0.18052(7) 0.0599(7) Uani 1 1 d . . .
H36 H -0.0066 0.1178 0.1830 0.072 Uiso 1 1 calc R . .
C37 C 0.08685(12) 0.19544(11) 0.08015(5) 0.0429(5) Uani 1 1 d . . .
C38 C 0.12581(14) 0.26228(12) 0.07397(7) 0.0572(7) Uani 1 1 d . . .
H38 H 0.1714 0.2826 0.0761 0.069 Uiso 1 1 calc R . .
C39 C 0.09734(17) 0.29886(14) 0.06467(8) 0.0671(8) Uani 1 1 d . . .
H39 H 0.1237 0.3435 0.0602 0.081 Uiso 1 1 calc R . .
C40 C 0.03046(18) 0.26930(16) 0.06209(9) 0.0739(9) Uani 1 1 d . . .
H40 H 0.0112 0.2943 0.0567 0.089 Uiso 1 1 calc R . .
C41 C -0.00824(16) 0.20350(16) 0.06731(9) 0.0779(10) Uani 1 1 d . . .
H41 H -0.0537 0.1835 0.0648 0.094 Uiso 1 1 calc R . .
C42 C 0.01965(13) 0.16595(14) 0.07642(8) 0.0615(7) Uani 1 1 d . . .
H42 H -0.0070 0.1210 0.0800 0.074 Uiso 1 1 calc R . .
C43 C 0.18830(13) 0.16392(12) 0.06720(6) 0.0483(6) Uani 1 1 d . . .
C44 C 0.17248(17) 0.14114(17) 0.03744(7) 0.0701(8) Uani 1 1 d . . .
H44 H 0.1285 0.1170 0.0315 0.084 Uiso 1 1 calc R . .
C45 C 0.2218(2) 0.1539(2) 0.01623(9) 0.0939(12) Uani 1 1 d . . .
H45 H 0.2108 0.1378 -0.0039 0.113 Uiso 1 1 calc R . .
C46 C 0.2863(2) 0.1899(2) 0.02473(11) 0.0960(13) Uani 1 1 d . . .
H46 H 0.3193 0.1988 0.0103 0.115 Uiso 1 1 calc R . .
C47 C 0.30289(18) 0.2128(2) 0.05378(11) 0.0891(12) Uani 1 1 d . . .
H47 H 0.3471 0.2370 0.0594 0.107 Uiso 1 1 calc R . .
C48 C 0.25401(14) 0.20024(16) 0.07552(8) 0.0677(8) Uani 1 1 d . . .
H48 H 0.2656 0.2163 0.0956 0.081 Uiso 1 1 calc R . .
N1 N 0.21896(10) 0.47928(9) 0.04678(5) 0.0471(5) Uani 1 1 d . . .
N2 N 0.15860(9) 0.17692(9) 0.12691(5) 0.0449(4) Uani 1 1 d . . .
O1 O 0.32411(7) 0.58575(7) 0.02441(4) 0.0416(3) Uani 1 1 d . . .
O2 O 0.25963(8) 0.58291(8) 0.08323(4) 0.0488(4) Uani 1 1 d . . .
O3 O 0.06880(7) 0.07811(7) 0.16042(3) 0.0402(3) Uani 1 1 d . . .
O4 O 0.07075(7) 0.07638(7) 0.09383(3) 0.0392(3) Uani 1 1 d . . .
O5 O 0.0000 0.0000 0.21679(12) 0.083(2) Uani 0.655(9) 3 d SP . .
O6 O 0.0000 0.0000 0.0324(4) 0.160(10) Uani 0.345(9) 3 d SP . .
P1 P 0.26878(3) 0.51564(3) 0.019288(13) 0.03780(12) Uani 1 1 d . . .
P2 P 0.21555(3) 0.50936(3) 0.079134(13) 0.04218(13) Uani 1 1 d . . .
P3 P 0.12034(3) 0.15087(3) 0.158772(13) 0.03821(12) Uani 1 1 d . . .
P4 P 0.12375(3) 0.14878(3) 0.094421(13) 0.03755(12) Uani 1 1 d . . .
Er1 Er 0.3333 0.6667 0.055281(5) 0.03323(7) Uani 1 3 d S . .
Er2 Er 0.0000 0.0000 0.126954(5) 0.03176(7) Uani 1 3 d S . .

loop_
_atom_site_aniso_label
_atom_site_aniso_U_11
_atom_site_aniso_U_22
_atom_site_aniso_U_33
_atom_site_aniso_U_23
_atom_site_aniso_U_13
_atom_site_aniso_U_12
C1 0.0577(15) 0.0470(13) 0.0483(13) -0.0114(11) -0.0108(11) 0.0324(12)
C2 0.0641(18) 0.077(2) 0.0768(19) -0.0160(16) -0.0010(15) 0.0465(17)
C3 0.086(2) 0.124(3) 0.102(3) -0.034(2) -0.008(2) 0.078(3)
C4 0.132(4) 0.124(4) 0.114(3) -0.050(3) -0.040(3) 0.108(3)
C5 0.140(4) 0.068(2) 0.132(4) -0.030(2) -0.027(3) 0.073(3)
C6 0.086(2) 0.0507(16) 0.094(2) -0.0138(16) -0.0088(18) 0.0399(16)
C7 0.0516(13) 0.0409(12) 0.0454(12) -0.0032(10) -0.0012(10) 0.0270(11)
C8 0.0612(17) 0.0749(19) 0.0557(16) 0.0136(14) 0.0075(13) 0.0368(15)
C9 0.101(3) 0.112(3) 0.0543(17) 0.0193(18) 0.0058(17) 0.072(2)
C10 0.103(3) 0.109(3) 0.0597(19) -0.0104(19) -0.0234(18) 0.074(2)
C11 0.068(2) 0.083(2) 0.086(2) -0.0127(19) -0.0271(18) 0.0355(18)
C12 0.0578(16) 0.0599(17) 0.0656(17) 0.0032(14) -0.0084(13) 0.0243(14)
C13 0.0450(13) 0.0704(17) 0.0404(12) 0.0014(12) 0.0032(10) 0.0236(13)
C14 0.067(2) 0.103(3) 0.114(3) 0.031(2) 0.012(2) 0.051(2)
C15 0.092(3) 0.168(5) 0.154(5) 0.033(4) 0.010(3) 0.092(4)
C16 0.057(2) 0.172(5) 0.104(3) -0.002(3) -0.003(2) 0.057(3)
C17 0.0428(17) 0.116(3) 0.076(2) -0.009(2) 0.0043(15) 0.0103(19)
C18 0.0440(14) 0.0726(19) 0.0593(16) -0.0067(14) 0.0040(12) 0.0119(14)
C19 0.0393(13) 0.0580(16) 0.0536(15) 0.0178(12) -0.0037(11) 0.0068(12)
C20 0.067(2) 0.126(3) 0.0528(17) 0.0200(19) -0.0013(15) 0.035(2)
C21 0.076(2) 0.140(4) 0.057(2) 0.025(2) -0.0037(17) 0.032(3)
C22 0.083(3) 0.113(4) 0.105(4) 0.044(3) -0.020(3) 0.025(3)
C23 0.117(4) 0.104(3) 0.124(4) 0.025(3) -0.036(3) 0.061(3)
C24 0.089(2) 0.071(2) 0.088(2) 0.0120(18) -0.0214(19) 0.0424(19)
C25 0.0430(12) 0.0381(12) 0.0469(12) -0.0037(10) -0.0069(10) 0.0149(10)
C26 0.0512(15) 0.0698(18) 0.0546(15) 0.0010(13) -0.0044(12) 0.0165(14)
C27 0.087(2) 0.076(2) 0.0540(17) 0.0022(15) -0.0209(16) 0.0242(19)
C28 0.073(2) 0.0635(19) 0.084(2) -0.0031(17) -0.0393(18) 0.0228(17)
C29 0.0476(17) 0.092(3) 0.094(3) 0.000(2) -0.0178(17) 0.0235(17)
C30 0.0441(15) 0.078(2) 0.0658(18) 0.0003(15) -0.0045(13) 0.0202(14)
C31 0.0419(12) 0.0390(12) 0.0497(13) -0.0065(10) -0.0056(10) 0.0181(10)
C32 0.0567(18) 0.0396(15) 0.142(3) -0.0025(17) 0.0156(19) 0.0187(13)
C33 0.084(3) 0.0478(18) 0.174(4) -0.008(2) 0.005(3) 0.0361(18)
C34 0.076(2) 0.075(2) 0.117(3) -0.021(2) -0.010(2) 0.0514(19)
C35 0.0557(17) 0.076(2) 0.104(3) -0.0110(19) 0.0108(17) 0.0362(16)
C36 0.0533(15) 0.0514(15) 0.0740(18) -0.0010(13) 0.0104(13) 0.0255(13)
C37 0.0455(12) 0.0380(11) 0.0460(12) 0.0016(9) 0.0030(10) 0.0215(10)
C38 0.0509(15) 0.0374(13) 0.0775(18) 0.0054(12) 0.0022(13) 0.0176(11)
C39 0.080(2) 0.0416(14) 0.083(2) 0.0083(14) 0.0029(16) 0.0325(15)
C40 0.084(2) 0.0600(18) 0.095(2) 0.0010(16) -0.0119(18) 0.0494(18)
C41 0.0570(18) 0.0639(19) 0.120(3) 0.0012(18) -0.0140(18) 0.0356(16)
C42 0.0465(14) 0.0442(14) 0.091(2) 0.0061(14) -0.0028(14) 0.0202(12)
C43 0.0498(14) 0.0443(13) 0.0549(14) 0.0132(11) 0.0151(11) 0.0266(11)
C44 0.075(2) 0.077(2) 0.0565(16) 0.0033(15) 0.0170(15) 0.0366(17)
C45 0.123(4) 0.099(3) 0.067(2) 0.0118(19) 0.042(2) 0.061(3)
C46 0.092(3) 0.102(3) 0.110(3) 0.037(2) 0.063(3) 0.061(3)
C47 0.0561(19) 0.100(3) 0.112(3) 0.031(2) 0.035(2) 0.0397(19)
C48 0.0459(15) 0.075(2) 0.0757(19) 0.0139(16) 0.0144(14) 0.0254(14)
N1 0.0495(11) 0.0357(10) 0.0475(11) 0.0042(8) 0.0047(9) 0.0147(9)
N2 0.0352(10) 0.0389(10) 0.0478(11) 0.0015(8) 0.0014(8) 0.0089(8)
O1 0.0412(8) 0.0351(8) 0.0454(8) -0.0023(6) 0.0090(6) 0.0168(7)
O2 0.0495(9) 0.0422(9) 0.0412(8) 0.0026(7) 0.0103(7) 0.0130(8)
O3 0.0380(8) 0.0335(8) 0.0402(8) -0.0019(6) 0.0003(6) 0.0112(6)
O4 0.0393(8) 0.0336(7) 0.0388(8) 0.0029(6) 0.0034(6) 0.0139(6)
O5 0.104(3) 0.104(3) 0.043(3) 0.000 0.000 0.0519(17)
O6 0.205(15) 0.205(15) 0.069(9) 0.000 0.000 0.103(7)
P1 0.0404(3) 0.0321(3) 0.0406(3) -0.0011(2) 0.0015(2) 0.0179(2)
P2 0.0374(3) 0.0420(3) 0.0378(3) 0.0079(2) 0.0039(2) 0.0129(2)
P3 0.0335(3) 0.0330(3) 0.0413(3) -0.0026(2) -0.0017(2) 0.0116(2)
P4 0.0349(3) 0.0334(3) 0.0413(3) 0.0041(2) 0.0048(2) 0.0148(2)
Er1 0.03144(8) 0.03144(8) 0.03682(12) 0.000 0.000 0.01572(4)
Er2 0.02833(8) 0.02833(8) 0.03862(12) 0.000 0.000 0.01416(4)

loop_
_atom_type_symbol
_atom_type_description
_atom_type_scat_dispersion_real
_atom_type_scat_dispersion_imag
_atom_type_scat_source
C C 0.0181 0.0091 'International Tables Vol C Tables 4.2.6.8 and 6.1.1.4'
H H 0.0000 0.0000 'International Tables Vol C Tables 4.2.6.8 and 6.1.1.4'
N N 0.0311 0.0180 'International Tables Vol C Tables 4.2.6.8 and 6.1.1.4'
O O 0.0492 0.0322 'International Tables Vol C Tables 4.2.6.8 and 6.1.1.4'
P P 0.2955 0.4335 'International Tables Vol C Tables 4.2.6.8 and 6.1.1.4'
Er Er -9.4367 3.9380 'International Tables Vol C Tables 4.2.6.8 and 6.1.1.4'

loop_
_geom_angle_atom_site_label_1
_geom_angle_atom_site_label_2
_geom_angle_atom_site_label_3
_geom_angle
_geom_angle_site_symmetry_1
_geom_angle_site_symmetry_3
_geom_angle_publ_flag
C6 C1 C2 119.5(3) . . ?
C6 C1 P1 121.2(2) . . ?
C2 C1 P1 119.3(2) . . ?
C1 C2 C3 119.5(3) . . ?
C4 C3 C2 120.5(4) . . ?
C3 C4 C5 120.2(3) . . ?
C4 C5 C6 120.2(4) . . ?
C1 C6 C5 120.0(4) . . ?
C12 C7 C8 118.9(3) . . ?
C12 C7 P1 121.4(2) . . ?
C8 C7 P1 119.7(2) . . ?
C7 C8 C9 120.2(3) . . ?
C10 C9 C8 120.4(3) . . ?
C9 C10 C11 119.8(3) . . ?
C10 C11 C12 120.2(3) . . ?
C7 C12 C11 120.4(3) . . ?
C18 C13 C14 118.9(3) . . ?
C18 C13 P2 122.9(2) . . ?
C14 C13 P2 118.2(2) . . ?
C13 C14 C15 120.5(4) . . ?
C16 C15 C14 119.3(5) . . ?
C17 C16 C15 121.1(4) . . ?
C16 C17 C18 120.5(4) . . ?
C13 C18 C17 119.7(4) . . ?
C20 C19 C24 118.8(3) . . ?
C20 C19 P2 121.2(3) . . ?
C24 C19 P2 119.9(2) . . ?
C19 C20 C21 119.0(4) . . ?
C22 C21 C20 119.6(4) . . ?
C21 C22 C23 122.5(4) . . ?
C22 C23 C24 118.8(5) . . ?
C19 C24 C23 121.3(4) . . ?
C26 C25 C30 118.3(2) . . ?
C26 C25 P3 120.3(2) . . ?
C30 C25 P3 121.4(2) . . ?
C25 C26 C27 120.8(3) . . ?
C28 C27 C26 120.1(3) . . ?
C27 C28 C29 120.2(3) . . ?
C28 C29 C30 119.8(3) . . ?
C25 C30 C29 120.8(3) . . ?
C32 C31 C36 118.7(3) . . ?
C32 C31 P3 120.4(2) . . ?
C36 C31 P3 120.92(19) . . ?
C31 C32 C33 120.5(3) . . ?
C34 C33 C32 120.3(3) . . ?
C35 C34 C33 119.9(3) . . ?
C34 C35 C36 120.4(3) . . ?
C31 C36 C35 120.4(3) . . ?
C42 C37 C38 119.0(2) . . ?
C42 C37 P4 120.62(19) . . ?
C38 C37 P4 120.29(19) . . ?
C39 C38 C37 120.4(3) . . ?
C40 C39 C38 119.8(3) . . ?
C41 C40 C39 120.4(3) . . ?
C40 C41 C42 120.4(3) . . ?
C37 C42 C41 119.8(3) . . ?
C44 C43 C48 119.0(3) . . ?
C44 C43 P4 119.9(2) . . ?
C48 C43 P4 121.1(2) . . ?
C43 C44 C45 120.2(4) . . ?
C46 C45 C44 120.1(4) . . ?
C47 C46 C45 120.6(3) . . ?
C46 C47 C48 120.2(4) . . ?
C43 C48 C47 119.9(3) . . ?
P1 N1 P2 127.65(13) . . ?
P3 N2 P4 122.15(12) . . ?
P1 O1 Er1 132.27(9) . . ?
P2 O2 Er1 136.99(10) . . ?
P3 O3 Er2 136.40(9) . . ?
P4 O4 Er2 138.07(9) . . ?
O1 P1 N1 118.29(10) . . ?
O1 P1 C7 108.16(10) . . ?
N1 P1 C7 108.18(11) . . ?
O1 P1 C1 107.31(11) . . ?
N1 P1 C1 108.71(12) . . ?
C7 P1 C1 105.48(11) . . ?
O2 P2 N1 116.86(10) . . ?
O2 P2 C13 106.93(12) . . ?
N1 P2 C13 108.60(12) . . ?
O2 P2 C19 109.18(11) . . ?
N1 P2 C19 106.95(13) . . ?
C13 P2 C19 108.04(12) . . ?
O3 P3 N2 116.76(10) . . ?
O3 P3 C25 109.42(10) . . ?
N2 P3 C25 106.24(11) . . ?
O3 P3 C31 106.53(10) . . ?
N2 P3 C31 111.08(11) . . ?
C25 P3 C31 106.37(11) . . ?
O4 P4 N2 116.10(9) . . ?
O4 P4 C43 110.14(10) . . ?
N2 P4 C43 106.76(12) . . ?
O4 P4 C37 107.34(10) . . ?
N2 P4 C37 110.63(11) . . ?
C43 P4 C37 105.38(11) . . ?
O2 Er1 O2 93.03(6) 3_565 . ?
O2 Er1 O2 93.03(6) 3_565 2_665 ?
O2 Er1 O2 93.03(6) . 2_665 ?
O2 Er1 O1 82.71(6) 3_565 3_565 ?
O2 Er1 O1 96.96(6) . 3_565 ?
O2 Er1 O1 169.32(6) 2_665 3_565 ?
O2 Er1 O1 96.96(6) 3_565 2_665 ?
O2 Er1 O1 169.32(6) . 2_665 ?
O2 Er1 O1 82.71(6) 2_665 2_665 ?
O1 Er1 O1 88.06(6) 3_565 2_665 ?
O2 Er1 O1 169.32(6) 3_565 . ?
O2 Er1 O1 82.71(6) . . ?
O2 Er1 O1 96.96(6) 2_665 . ?
O1 Er1 O1 88.06(6) 3_565 . ?
O1 Er1 O1 88.06(6) 2_665 . ?
O4 Er2 O4 83.58(6) 2 3 ?
O4 Er2 O4 83.58(6) 2 . ?
O4 Er2 O4 83.58(6) 3 . ?
O4 Er2 O3 133.03(6) 2 . ?
O4 Er2 O3 136.61(6) 3 . ?
O4 Er2 O3 79.63(5) . . ?
O4 Er2 O3 136.61(6) 2 3 ?
O4 Er2 O3 79.63(5) 3 3 ?
O4 Er2 O3 133.03(6) . 3 ?
O3 Er2 O3 83.26(6) . 3 ?
O4 Er2 O3 79.63(5) 2 2 ?
O4 Er2 O3 133.03(6) 3 2 ?
O4 Er2 O3 136.61(6) . 2 ?
O3 Er2 O3 83.26(6) . 2 ?
O3 Er2 O3 83.26(6) 3 2 ?

loop_
_geom_bond_atom_site_label_1
_geom_bond_atom_site_label_2
_geom_bond_distance
_geom_bond_site_symmetry_2
_geom_bond_publ_flag
C1 C6 1.378(4) . ?
C1 C2 1.382(4) . ?
C1 P1 1.806(2) . ?
C2 C3 1.388(4) . ?
C3 C4 1.361(6) . ?
C4 C5 1.364(7) . ?
C5 C6 1.384(5) . ?
C7 C12 1.379(4) . ?
C7 C8 1.379(4) . ?
C7 P1 1.805(2) . ?
C8 C9 1.384(4) . ?
C9 C10 1.365(5) . ?
C10 C11 1.368(5) . ?
C11 C12 1.383(4) . ?
C13 C18 1.375(4) . ?
C13 C14 1.383(5) . ?
C13 P2 1.809(3) . ?
C14 C15 1.385(5) . ?
C15 C16 1.364(7) . ?
C16 C17 1.338(7) . ?
C17 C18 1.394(5) . ?
C19 C20 1.374(5) . ?
C19 C24 1.386(5) . ?
C19 P2 1.811(3) . ?
C20 C21 1.429(6) . ?
C21 C22 1.339(7) . ?
C22 C23 1.345(7) . ?
C23 C24 1.389(5) . ?
C25 C26 1.377(4) . ?
C25 C30 1.378(4) . ?
C25 P3 1.807(2) . ?
C26 C27 1.388(4) . ?
C27 C28 1.358(5) . ?
C28 C29 1.365(5) . ?
C29 C30 1.390(4) . ?
C31 C32 1.376(4) . ?
C31 C36 1.379(4) . ?
C31 P3 1.808(2) . ?
C32 C33 1.385(5) . ?
C33 C34 1.366(5) . ?
C34 C35 1.359(5) . ?
C35 C36 1.386(4) . ?
C37 C42 1.375(4) . ?
C37 C38 1.387(3) . ?
C37 P4 1.806(2) . ?
C38 C39 1.382(4) . ?
C39 C40 1.363(5) . ?
C40 C41 1.360(5) . ?
C41 C42 1.388(4) . ?
C43 C44 1.371(4) . ?
C43 C48 1.382(4) . ?
C43 P4 1.805(2) . ?
C44 C45 1.385(5) . ?
C45 C46 1.362(6) . ?
C46 C47 1.344(6) . ?
C47 C48 1.394(4) . ?
N1 P1 1.583(2) . ?
N1 P2 1.586(2) . ?
N2 P3 1.589(2) . ?
N2 P4 1.592(2) . ?
O1 P1 1.5148(16) . ?
O1 Er1 2.2376(15) . ?
O2 P2 1.5112(17) . ?
O2 Er1 2.2131(15) . ?
O3 P3 1.5187(15) . ?
O3 Er2 2.2550(14) . ?
O4 P4 1.5198(15) . ?
O4 Er2 2.2427(14) . ?
Er1 O2 2.2131(15) 3_565 ?
Er1 O2 2.2131(15) 2_665 ?
Er1 O1 2.2376(15) 3_565 ?
Er1 O1 2.2376(15) 2_665 ?
Er2 O4 2.2427(14) 2 ?
Er2 O4 2.2427(14) 3 ?
Er2 O3 2.2550(14) 3 ?
Er2 O3 2.2550(14) 2 ?
